data_4025892
loop_
_publ_author_name
'Thanh Luu'
'Boris J. Medos'
'Erin R. Graham'
'Danielle M. Vallee'
'Robert McDonald'
'Michael J. Ferguson'
'Rik R. Tykwinski'

_publ_contact_author_address
; Friedrich-Alexander-Universitat Erlangen
  Department Chemie und Pharmazie
  Geschaftsstelle
  Egerlandstr. 3
  91058 Erlangen
  Germany
;
_publ_contact_author_email rik.tykwinski@chemie.uni-erlangen.de
_publ_contact_author_fax +49(9131)8522540
_publ_contact_author_name 'Dr. Rik R. Tykwinski'
_publ_contact_author_phone +49(9131)8526865
_publ_section_title
;
 Reactions of Terminal Polyynes with Benzyl Azide
;
_journal_name_full 'Journal of Organic Chemistry'
_journal_page_first 8498
_journal_page_last 8507
_journal_paper_doi 10.1021/jo101870y
_journal_volume 75
_journal_year 2010
_chemical_formula_moiety 'C18 H13 N3 O'
_chemical_formula_sum 'C18 H13 N3 O'
_chemical_formula_weight 287.31
_chemical_name_systematic 3-(1-benzyl-1H-1,2,3-triazol-4-yl)-1-phenylprop-2-yn-1-one
_space_group_IT_number 2
_symmetry_cell_setting triclinic
_symmetry_space_group_name_Hall '-P 1'
_symmetry_space_group_name_H-M 'P -1'
_atom_sites_solution_hydrogens geom
_atom_sites_solution_primary direct
_atom_sites_solution_secondary difmap
_audit_creation_method SHELXL-97
_cell_angle_alpha 70.6508(19)
_cell_angle_beta 79.5467(19)
_cell_angle_gamma 68.0695(19)
_cell_formula_units_Z 2
_cell_length_a 7.8486(8)
_cell_length_b 8.8827(9)
_cell_length_c 12.1321(13)
_cell_measurement_reflns_used 1190
_cell_measurement_temperature 193(2)
_cell_measurement_theta_max 20.71
_cell_measurement_theta_min 2.68
_cell_volume 738.68(13)
_computing_cell_refinement 'Bruker SAINT (Bruker, 1997)'
_computing_data_collection 'Bruker SMART (Bruker, 1997)'
_computing_data_reduction 'Bruker SAINT (Bruker, 1997)'
_computing_molecular_graphics 'Bruker SHELXTL (Bruker, 1997)'
_computing_publication_material 'Bruker SHELXTL (Bruker, 1997)'
_computing_structure_refinement 'SHELXL-97 (Sheldrick, 1997)'
_computing_structure_solution 'SHELXS-97 (Sheldrick, 1990)'
_diffrn_ambient_temperature 193(2)
_diffrn_detector_area_resol_mean 8.192
_diffrn_measured_fraction_theta_full 0.998
_diffrn_measured_fraction_theta_max 0.998
_diffrn_measurement_device_type 'Bruker PLATFORM diffractometer/SMART 1000 CCD area detector'
_diffrn_measurement_method '\w scans'
_diffrn_radiation_monochromator graphite
_diffrn_radiation_source 'fine-focus sealed tube'
_diffrn_radiation_type MoK\a
_diffrn_radiation_wavelength 0.71073
_diffrn_reflns_av_R_equivalents 0.0284
_diffrn_reflns_av_sigmaI/netI 0.0413
_diffrn_reflns_limit_h_max 9
_diffrn_reflns_limit_h_min -9
_diffrn_reflns_limit_k_max 10
_diffrn_reflns_limit_k_min -10
_diffrn_reflns_limit_l_max 14
_diffrn_reflns_limit_l_min -14
_diffrn_reflns_number 5108
_diffrn_reflns_theta_full 25.00
_diffrn_reflns_theta_max 25.00
_diffrn_reflns_theta_min 1.78
_diffrn_standards_decay_% 0
_diffrn_standards_interval_time 0
_diffrn_standards_number 0
_exptl_absorpt_coefficient_mu 0.083
_exptl_absorpt_correction_T_max 0.9918
_exptl_absorpt_correction_T_min 0.9692
_exptl_absorpt_correction_type integration
_exptl_absorpt_process_details 'Bruker SHELXTL (Bruker, 1997)'
_exptl_crystal_colour colorless
_exptl_crystal_density_diffrn 1.292
_exptl_crystal_density_method 'not measured'
_exptl_crystal_description prism
_exptl_crystal_F_000 300
_exptl_crystal_size_max 0.38
_exptl_crystal_size_mid 0.16
_exptl_crystal_size_min 0.10
_refine_diff_density_max 0.130
_refine_diff_density_min -0.181
_refine_diff_density_rms 0.034
_refine_ls_extinction_method none
_refine_ls_goodness_of_fit_ref 1.025
_refine_ls_hydrogen_treatment constr
_refine_ls_matrix_type full
_refine_ls_number_parameters 199
_refine_ls_number_reflns 2608
_refine_ls_number_restraints 0
_refine_ls_restrained_S_all 1.025
_refine_ls_R_factor_all 0.0771
_refine_ls_R_factor_gt 0.0428
_refine_ls_shift/su_max 0.000
_refine_ls_shift/su_mean 0.000
_refine_ls_structure_factor_coef Fsqd
_refine_ls_weighting_details 'calc w=1/[\s^2^(Fo^2^)+(0.0609P)^2^+0.0246P] where P=(Fo^2^+2Fc^2^)/3'
_refine_ls_weighting_scheme calc
_refine_ls_wR_factor_gt 0.1029
_refine_ls_wR_factor_ref 0.1208
_reflns_number_gt 1724
_reflns_number_total 2608
_reflns_threshold_expression I>2\s(I)
_cod_data_source_file jo101870y_si_007.cif
_cod_data_source_block 3p
_cod_depositor_comments
;
The following automatic conversions were performed:

'_symmetry_cell_setting' value 'Triclinic' changed to 'triclinic'
according to the built-in table from CIF Core dictionary named
'cif_core.dic' version 2.4.1 from 2010-06-29.

Automatic conversion script
Id: cif_fix_values 1646 2011-03-28 12:23:43Z adriana 
;
_cod_database_code 4025892

loop_
_symmetry_equiv_pos_as_xyz
'x, y, z'
'-x, -y, -z'

loop_
_atom_site_label
_atom_site_type_symbol
_atom_site_fract_x
_atom_site_fract_y
_atom_site_fract_z
_atom_site_U_iso_or_equiv
_atom_site_adp_type
_atom_site_occupancy
_atom_site_symmetry_multiplicity
_atom_site_calc_flag
_atom_site_refinement_flags
_atom_site_disorder_assembly
_atom_site_disorder_group
O O -0.1918(2) 0.39757(17) -0.19979(12) 0.0610(4) Uani 1 1 d . . .
N1 N 0.14450(19) -0.05780(19) 0.33464(13) 0.0456(4) Uani 1 1 d . . .
N2 N 0.1039(2) 0.0865(2) 0.36350(14) 0.0544(4) Uani 1 1 d . . .
N3 N 0.0330(2) 0.2125(2) 0.27262(15) 0.0531(4) Uani 1 1 d . . .
C1 C 0.0308(2) 0.1478(2) 0.18586(16) 0.0446(5) Uani 1 1 d . . .
C2 C 0.1023(2) -0.0251(2) 0.22563(16) 0.0469(5) Uani 1 1 d . . .
H2 H 0.1183 -0.1044 0.1846 0.056 Uiso 1 1 calc R . .
C3 C 0.2328(3) -0.2224(2) 0.41865(16) 0.0517(5) Uani 1 1 d . . .
H3A H 0.1996 -0.3111 0.4043 0.062 Uiso 1 1 calc R . .
H3B H 0.1859 -0.2168 0.4992 0.062 Uiso 1 1 calc R . .
C4 C -0.0449(3) 0.2542(2) 0.07757(18) 0.0494(5) Uani 1 1 d . . .
C5 C -0.1147(3) 0.3447(2) -0.01161(18) 0.0497(5) Uani 1 1 d . . .
C6 C -0.2167(3) 0.4499(2) -0.11472(16) 0.0460(5) Uani 1 1 d . . .
C11 C 0.4392(2) -0.2698(2) 0.40847(14) 0.0413(5) Uani 1 1 d . . .
C12 C 0.5449(3) -0.3640(2) 0.33413(16) 0.0490(5) Uani 1 1 d . . .
H12 H 0.4870 -0.3986 0.2893 0.059 Uiso 1 1 calc R . .
C13 C 0.7344(3) -0.4079(3) 0.32478(17) 0.0580(6) Uani 1 1 d . . .
H13 H 0.8062 -0.4715 0.2729 0.070 Uiso 1 1 calc R . .
C14 C 0.8186(3) -0.3601(3) 0.38987(18) 0.0601(6) Uani 1 1 d . . .
H14 H 0.9489 -0.3914 0.3837 0.072 Uiso 1 1 calc R . .
C15 C 0.7160(3) -0.2672(3) 0.46390(18) 0.0613(6) Uani 1 1 d . . .
H15 H 0.7749 -0.2342 0.5093 0.074 Uiso 1 1 calc R . .
C16 C 0.5258(3) -0.2211(2) 0.47263(16) 0.0521(5) Uani 1 1 d . . .
H16 H 0.4547 -0.1553 0.5234 0.063 Uiso 1 1 calc R . .
C21 C -0.3523(2) 0.6161(2) -0.10947(15) 0.0408(4) Uani 1 1 d . . .
C22 C -0.3918(3) 0.6649(2) -0.00826(16) 0.0469(5) Uani 1 1 d . . .
H22 H -0.3280 0.5922 0.0597 0.056 Uiso 1 1 calc R . .
C23 C -0.5239(3) 0.8193(3) -0.00548(19) 0.0576(6) Uani 1 1 d . . .
H23 H -0.5520 0.8521 0.0645 0.069 Uiso 1 1 calc R . .
C24 C -0.6148(3) 0.9255(3) -0.1048(2) 0.0659(6) Uani 1 1 d . . .
H24 H -0.7050 1.0319 -0.1032 0.079 Uiso 1 1 calc R . .
C25 C -0.5751(3) 0.8778(3) -0.20599(19) 0.0641(6) Uani 1 1 d . . .
H25 H -0.6372 0.9517 -0.2743 0.077 Uiso 1 1 calc R . .
C26 C -0.4458(3) 0.7235(3) -0.20858(16) 0.0535(5) Uani 1 1 d . . .
H26 H -0.4202 0.6902 -0.2783 0.064 Uiso 1 1 calc R . .

loop_
_atom_site_aniso_label
_atom_site_aniso_U_11
_atom_site_aniso_U_22
_atom_site_aniso_U_33
_atom_site_aniso_U_23
_atom_site_aniso_U_13
_atom_site_aniso_U_12
O 0.0717(10) 0.0585(9) 0.0569(9) -0.0245(7) -0.0012(7) -0.0212(8)
N1 0.0365(9) 0.0459(9) 0.0494(10) -0.0140(8) -0.0006(7) -0.0091(7)
N2 0.0536(11) 0.0537(10) 0.0556(11) -0.0222(9) 0.0001(8) -0.0140(9)
N3 0.0509(10) 0.0437(10) 0.0623(11) -0.0186(9) -0.0039(8) -0.0105(8)
C1 0.0366(10) 0.0405(11) 0.0551(12) -0.0143(9) -0.0045(9) -0.0100(9)
C2 0.0431(11) 0.0462(12) 0.0492(12) -0.0159(9) -0.0057(9) -0.0097(9)
C3 0.0466(12) 0.0503(12) 0.0466(11) -0.0014(9) -0.0021(9) -0.0151(10)
C4 0.0412(11) 0.0424(11) 0.0624(13) -0.0126(10) -0.0054(10) -0.0131(9)
C5 0.0447(11) 0.0405(11) 0.0625(13) -0.0146(10) -0.0066(10) -0.0115(9)
C6 0.0498(12) 0.0455(11) 0.0457(11) -0.0111(10) -0.0011(9) -0.0222(10)
C11 0.0448(11) 0.0373(10) 0.0349(10) -0.0016(8) -0.0060(8) -0.0125(9)
C12 0.0547(13) 0.0447(11) 0.0472(11) -0.0136(9) -0.0111(9) -0.0126(10)
C13 0.0510(13) 0.0551(13) 0.0549(13) -0.0161(10) -0.0023(10) -0.0039(11)
C14 0.0422(12) 0.0636(14) 0.0615(14) -0.0039(12) -0.0115(10) -0.0121(11)
C15 0.0627(15) 0.0653(14) 0.0598(13) -0.0087(11) -0.0234(11) -0.0251(12)
C16 0.0602(14) 0.0523(12) 0.0416(11) -0.0144(9) -0.0080(9) -0.0137(10)
C21 0.0424(11) 0.0412(10) 0.0408(10) -0.0068(9) -0.0015(8) -0.0215(9)
C22 0.0538(12) 0.0448(11) 0.0467(11) -0.0101(9) -0.0059(9) -0.0234(10)
C23 0.0589(13) 0.0492(13) 0.0681(14) -0.0240(11) 0.0040(11) -0.0196(11)
C24 0.0516(14) 0.0442(13) 0.0931(18) -0.0158(13) 0.0011(13) -0.0128(11)
C25 0.0579(14) 0.0502(13) 0.0654(15) 0.0068(11) -0.0136(11) -0.0138(11)
C26 0.0553(13) 0.0568(13) 0.0441(12) -0.0051(10) -0.0030(10) -0.0226(11)

loop_
_atom_type_symbol
_atom_type_description
_atom_type_scat_dispersion_real
_atom_type_scat_dispersion_imag
_atom_type_scat_source
C C 0.0033 0.0016 'International Tables Vol C Tables 4.2.6.8 and 6.1.1.4'
H H 0.0000 0.0000 'International Tables Vol C Tables 4.2.6.8 and 6.1.1.4'
N N 0.0061 0.0033 'International Tables Vol C Tables 4.2.6.8 and 6.1.1.4'
O O 0.0106 0.0060 'International Tables Vol C Tables 4.2.6.8 and 6.1.1.4'

loop_
_geom_angle_atom_site_label_1
_geom_angle_atom_site_label_2
_geom_angle_atom_site_label_3
_geom_angle
_geom_angle_site_symmetry_1
_geom_angle_site_symmetry_3
_geom_angle_publ_flag
C2 N1 N2 111.23(15) . . ?
C2 N1 C3 129.01(16) . . ?
N2 N1 C3 119.69(15) . . ?
N3 N2 N1 106.97(14) . . ?
N2 N3 C1 108.59(15) . . ?
N3 C1 C2 108.47(16) . . ?
N3 C1 C4 121.51(17) . . ?
C2 C1 C4 129.95(18) . . ?
N1 C2 C1 104.73(17) . . ?
N1 C3 C11 111.72(14) . . ?
C5 C4 C1 177.7(2) . . ?
C4 C5 C6 173.9(2) . . ?
O C6 C5 119.92(18) . . ?
O C6 C21 122.87(17) . . ?
C5 C6 C21 117.18(16) . . ?
C16 C11 C12 118.89(18) . . ?
C16 C11 C3 120.92(17) . . ?
C12 C11 C3 120.19(17) . . ?
C11 C12 C13 120.28(18) . . ?
C14 C13 C12 120.19(19) . . ?
C13 C14 C15 120.2(2) . . ?
C14 C15 C16 119.87(19) . . ?
C11 C16 C15 120.57(18) . . ?
C22 C21 C26 119.49(17) . . ?
C22 C21 C6 121.78(17) . . ?
C26 C21 C6 118.70(16) . . ?
C21 C22 C23 120.21(19) . . ?
C24 C23 C22 119.8(2) . . ?
C25 C24 C23 120.2(2) . . ?
C26 C25 C24 120.2(2) . . ?
C25 C26 C21 120.15(19) . . ?

loop_
_geom_bond_atom_site_label_1
_geom_bond_atom_site_label_2
_geom_bond_distance
_geom_bond_site_symmetry_2
_geom_bond_publ_flag
O C6 1.224(2) . ?
N1 C2 1.332(2) . ?
N1 N2 1.349(2) . ?
N1 C3 1.472(2) . ?
N2 N3 1.310(2) . ?
N3 C1 1.361(2) . ?
C1 C2 1.367(3) . ?
C1 C4 1.419(3) . ?
C3 C11 1.507(2) . ?
C4 C5 1.194(3) . ?
C5 C6 1.452(3) . ?
C6 C21 1.476(3) . ?
C11 C16 1.375(2) . ?
C11 C12 1.382(2) . ?
C12 C13 1.383(3) . ?
C13 C14 1.364(3) . ?
C14 C15 1.367(3) . ?
C15 C16 1.386(3) . ?
C21 C22 1.381(2) . ?
C21 C26 1.390(2) . ?
C22 C23 1.383(3) . ?
C23 C24 1.381(3) . ?
C24 C25 1.376(3) . ?
C25 C26 1.373(3) . ?

loop_
_geom_torsion_atom_site_label_1
_geom_torsion_atom_site_label_2
_geom_torsion_atom_site_label_3
_geom_torsion_atom_site_label_4
_geom_torsion
_geom_torsion_site_symmetry_1
_geom_torsion_site_symmetry_2
_geom_torsion_site_symmetry_3
_geom_torsion_site_symmetry_4
_geom_torsion_publ_flag
C2 N1 N2 N3 0.8(2) . . . . ?
C3 N1 N2 N3 177.95(14) . . . . ?
N1 N2 N3 C1 -0.7(2) . . . . ?
N2 N3 C1 C2 0.4(2) . . . . ?
N2 N3 C1 C4 177.64(16) . . . . ?
N2 N1 C2 C1 -0.5(2) . . . . ?
C3 N1 C2 C1 -177.34(16) . . . . ?
N3 C1 C2 N1 0.1(2) . . . . ?
C4 C1 C2 N1 -176.85(18) . . . . ?
C2 N1 C3 C11 90.3(2) . . . . ?
N2 N1 C3 C11 -86.27(19) . . . . ?
N3 C1 C4 C5 -71(5) . . . . ?
C2 C1 C4 C5 105(5) . . . . ?
C1 C4 C5 C6 -27(6) . . . . ?
C4 C5 C6 O -98.8(19) . . . . ?
C4 C5 C6 C21 79.3(19) . . . . ?
N1 C3 C11 C16 89.3(2) . . . . ?
N1 C3 C11 C12 -90.8(2) . . . . ?
C16 C11 C12 C13 0.0(3) . . . . ?
C3 C11 C12 C13 -179.91(17) . . . . ?
C11 C12 C13 C14 0.7(3) . . . . ?
C12 C13 C14 C15 -0.6(3) . . . . ?
C13 C14 C15 C16 -0.1(3) . . . . ?
C12 C11 C16 C15 -0.7(3) . . . . ?
C3 C11 C16 C15 179.17(16) . . . . ?
C14 C15 C16 C11 0.8(3) . . . . ?
O C6 C21 C22 173.07(17) . . . . ?
C5 C6 C21 C22 -4.9(3) . . . . ?
O C6 C21 C26 -5.2(3) . . . . ?
C5 C6 C21 C26 176.87(16) . . . . ?
C26 C21 C22 C23 0.2(3) . . . . ?
C6 C21 C22 C23 -177.96(17) . . . . ?
C21 C22 C23 C24 -0.8(3) . . . . ?
C22 C23 C24 C25 0.4(3) . . . . ?
C23 C24 C25 C26 0.5(3) . . . . ?
C24 C25 C26 C21 -1.1(3) . . . . ?
C22 C21 C26 C25 0.7(3) . . . . ?
C6 C21 C26 C25 178.92(18) . . . . ?

loop_
_cod_related_entry_id
_cod_related_entry_database
_cod_related_entry_code
1 ChemSpider 13095035
